data_7017035
loop_
_publ_author_name
'Blagg, Robin J.'
'L\'opez-G\'omez, Mar\'ia J'
'Charmant, Jonathan P. H.'
'Connelly, Neil G.'
'Cowell, John J.'
'Haddow, Mairi F.'
'Hamilton, Alex'
'Orpen, A. Guy'
'Riis-Johannessen, Thomas'
'Saithong, Saowanit'

_publ_section_title
;
 The oxidative conversion of the N,S-bridged complexes [{RhLL'(\m-X)}(2)]
 to [(RhLL')(3)(\m-X)(2)](+) (X = mt or taz): a comparison with the
 oxidation of N,N-bridged analogues.
;
_journal_issue 43
_journal_name_full 'Dalton transactions (Cambridge, England : 2003)'
_journal_page_first 11497
_journal_page_last 11510
_journal_paper_doi 10.1039/c1dt10930h
_journal_volume 40
_journal_year 2011
_chemical_formula_moiety 'C20 H22 N4 O4 Rh3 S2, 2(C H2 Cl2), B F4'
_chemical_formula_sum 'C22 H26 B Cl4 F4 N4 O4 Rh3 S2'
_chemical_formula_weight 1011.93
_chemical_name_systematic
;
?
;
_space_group_IT_number 2
_symmetry_cell_setting triclinic
_symmetry_space_group_name_Hall '-P 1'
_symmetry_space_group_name_H-M 'P -1'
_atom_sites_solution_hydrogens geom
_atom_sites_solution_primary direct
_atom_sites_solution_secondary difmap
_audit_creation_method SHELXL-97
_cell_angle_alpha 99.01(3)
_cell_angle_beta 109.00(3)
_cell_angle_gamma 114.02(3)
_cell_formula_units_Z 2
_cell_length_a 10.979(2)
_cell_length_b 13.334(3)
_cell_length_c 13.909(3)
_cell_measurement_reflns_used 7645
_cell_measurement_temperature 100(2)
_cell_measurement_theta_max 27.48
_cell_measurement_theta_min 1.77
_cell_volume 1657.1(10)
_computing_cell_refinement 'Bruker SMART'
_computing_data_collection 'Bruker SMART'
_computing_data_reduction 'Bruker SAINT'
_computing_molecular_graphics 'Bruker SHELXTL'
_computing_publication_material 'Bruker SHELXTL'
_computing_structure_refinement 'Bruker SHELXTL'
_computing_structure_solution 'Bruker SHELXTL'
_diffrn_ambient_temperature 100(2)
_diffrn_detector_area_resol_mean 5.6
_diffrn_measured_fraction_theta_full 0.990
_diffrn_measured_fraction_theta_max 0.990
_diffrn_measurement_device_type 'CCD area detector'
_diffrn_measurement_method 'phi and omega scans'
_diffrn_radiation_monochromator graphite
_diffrn_radiation_source 'fine-focus sealed tube'
_diffrn_radiation_type MoK\a
_diffrn_radiation_wavelength 0.71073
_diffrn_reflns_av_R_equivalents 0.0426
_diffrn_reflns_av_sigmaI/netI 0.0554
_diffrn_reflns_limit_h_max 14
_diffrn_reflns_limit_h_min -14
_diffrn_reflns_limit_k_max 17
_diffrn_reflns_limit_k_min -17
_diffrn_reflns_limit_l_max 18
_diffrn_reflns_limit_l_min -18
_diffrn_reflns_number 18603
_diffrn_reflns_theta_full 27.48
_diffrn_reflns_theta_max 27.48
_diffrn_reflns_theta_min 1.77
_exptl_absorpt_coefficient_mu 1.984
_exptl_absorpt_correction_T_max 0.770
_exptl_absorpt_correction_T_min 0.581
_exptl_absorpt_correction_type multi-scan
_exptl_absorpt_process_details SADABS
_exptl_crystal_colour violet
_exptl_crystal_density_diffrn 2.028
_exptl_crystal_density_method 'not measured'
_exptl_crystal_description plates
_exptl_crystal_F_000 988
_exptl_crystal_size_max 0.40
_exptl_crystal_size_mid 0.21
_exptl_crystal_size_min 0.13
_refine_diff_density_max 3.975
_refine_diff_density_min -2.333
_refine_diff_density_rms 0.300
_refine_ls_extinction_method none
_refine_ls_goodness_of_fit_ref 1.168
_refine_ls_hydrogen_treatment constr
_refine_ls_matrix_type full
_refine_ls_number_parameters 419
_refine_ls_number_reflns 7519
_refine_ls_number_restraints 15
_refine_ls_restrained_S_all 1.167
_refine_ls_R_factor_all 0.0876
_refine_ls_R_factor_gt 0.0810
_refine_ls_shift/su_max 0.000
_refine_ls_shift/su_mean 0.000
_refine_ls_structure_factor_coef Fsqd
_refine_ls_weighting_details 'calc w=1/[\s^2^(Fo^2^)+(0.0393P)^2^+75.2787P] where P=(Fo^2^+2Fc^2^)/3'
_refine_ls_weighting_scheme calc
_refine_ls_wR_factor_gt 0.2144
_refine_ls_wR_factor_ref 0.2188
_reflns_number_gt 6849
_reflns_number_total 7519
_reflns_threshold_expression >2sigma(I)
_cod_data_source_file c1dt10930h.txt
_cod_data_source_block 14
_cod_original_sg_symbol_Hall -P1
_cod_original_sg_symbol_H-M P-1
_cod_database_code 7017035

loop_
_symmetry_equiv_pos_as_xyz
'x, y, z'
'-x, -y, -z'

loop_
_atom_site_label
_atom_site_type_symbol
_atom_site_fract_x
_atom_site_fract_y
_atom_site_fract_z
_atom_site_U_iso_or_equiv
_atom_site_adp_type
_atom_site_occupancy
_atom_site_symmetry_multiplicity
_atom_site_calc_flag
_atom_site_refinement_flags
_atom_site_disorder_assembly
_atom_site_disorder_group
Rh1 Rh 0.14024(10) 0.88830(7) 0.99432(7) 0.0135(2) Uani 1 1 d . . .
Rh2 Rh 0.24503(10) 0.56725(7) 0.87534(7) 0.0144(2) Uani 1 1 d . . .
Rh3 Rh 0.32776(9) 0.77316(7) 1.06466(7) 0.01049(19) Uani 1 1 d . . .
S1 S 0.0673(3) 0.6919(2) 0.9958(2) 0.0150(5) Uani 1 1 d . . .
S2 S 0.3429(3) 0.7706(2) 0.8977(2) 0.0149(5) Uani 1 1 d . . .
N1 N 0.0322(11) 0.5454(8) 0.8124(8) 0.0167(19) Uani 1 1 d . . .
N2 N -0.1535(11) 0.5796(9) 0.7882(9) 0.021(2) Uani 1 1 d . . .
N3 N 0.1351(11) 0.8408(8) 0.8443(8) 0.018(2) Uani 1 1 d . . .
N4 N 0.1407(11) 0.7445(8) 0.7010(8) 0.0165(19) Uani 1 1 d . . .
O1 O 0.2226(11) 1.1330(8) 0.9967(8) 0.029(2) Uani 1 1 d . . .
O2 O 0.1111(13) 0.9492(9) 1.1995(9) 0.036(2) Uani 1 1 d . . .
O3 O 0.1313(11) 0.3127(8) 0.8470(8) 0.030(2) Uani 1 1 d . . .
O4 O 0.5511(10) 0.5993(8) 0.9513(8) 0.027(2) Uani 1 1 d . . .
C1 C 0.1966(12) 0.7838(9) 0.8103(9) 0.015(2) Uani 1 1 d . . .
C2 C 0.0351(14) 0.8393(11) 0.7492(10) 0.022(3) Uani 1 1 d . . .
H2 H -0.0256 0.8741 0.7467 0.026 Uiso 1 1 calc R . .
C3 C 0.0381(14) 0.7804(11) 0.6613(10) 0.022(3) Uani 1 1 d . . .
H3 H -0.0187 0.7668 0.5877 0.026 Uiso 1 1 calc R . .
C4 C 0.1793(16) 0.6766(11) 0.6337(10) 0.024(3) Uani 1 1 d . . .
H4A H 0.2592 0.7299 0.6197 0.036 Uiso 1 1 calc R . .
H4B H 0.0924 0.6251 0.5652 0.036 Uiso 1 1 calc R . .
H4C H 0.2119 0.6297 0.6717 0.036 Uiso 1 1 calc R . .
C5 C -0.0190(13) 0.6036(10) 0.8601(9) 0.015(2) Uani 1 1 d . . .
C6 C -0.0740(14) 0.4836(10) 0.7047(10) 0.022(3) Uani 1 1 d . . .
H6 H -0.0671 0.4355 0.6509 0.027 Uiso 1 1 calc R . .
C7 C -0.1889(15) 0.5051(11) 0.6914(11) 0.027(3) Uani 1 1 d . . .
H7 H -0.2769 0.4741 0.6270 0.032 Uiso 1 1 calc R . .
C8 C -0.2427(15) 0.6281(12) 0.8124(13) 0.030(3) Uani 1 1 d . . .
H8A H -0.2388 0.6271 0.8836 0.045 Uiso 1 1 calc R . .
H8B H -0.3454 0.5811 0.7576 0.045 Uiso 1 1 calc R . .
H8C H -0.2034 0.7085 0.8122 0.045 Uiso 1 1 calc R . .
C9 C 0.1932(13) 1.0416(11) 0.9948(9) 0.018(2) Uani 1 1 d . . .
C10 C 0.1250(13) 0.9228(11) 1.1243(9) 0.017(2) Uani 1 1 d . . .
C11 C 0.1709(14) 0.4082(10) 0.8567(10) 0.022(2) Uani 1 1 d . . .
C12 C 0.4368(14) 0.5884(10) 0.9225(10) 0.022(3) Uani 1 1 d . . .
C13 C 0.5445(13) 0.9230(11) 1.1504(10) 0.021(2) Uani 1 1 d . . .
H13 H 0.5763 0.9700 1.1051 0.025 Uiso 1 1 calc R . .
C14 C 0.5615(13) 0.8238(10) 1.1380(10) 0.017(2) Uani 1 1 d . . .
H14 H 0.6017 0.8127 1.0846 0.020 Uiso 1 1 calc R . .
C15 C 0.6004(14) 0.7740(11) 1.2276(10) 0.021(2) Uani 1 1 d . . .
H15A H 0.6581 0.8375 1.2982 0.025 Uiso 1 1 calc R . .
H15B H 0.6628 0.7404 1.2179 0.025 Uiso 1 1 calc R . .
C16 C 0.4600(13) 0.6788(11) 1.2273(10) 0.020(2) Uani 1 1 d . . .
H16A H 0.4322 0.6026 1.1787 0.024 Uiso 1 1 calc R . .
H16B H 0.4830 0.6743 1.3009 0.024 Uiso 1 1 calc R . .
C17 C 0.3293(13) 0.6997(10) 1.1914(9) 0.017(2) Uani 1 1 d . . .
H17 H 0.2329 0.6305 1.1741 0.020 Uiso 1 1 calc R . .
C18 C 0.3359(14) 0.8072(10) 1.2271(9) 0.019(2) Uani 1 1 d . . .
H18 H 0.2423 0.8001 1.2285 0.022 Uiso 1 1 calc R . .
C19 C 0.4733(14) 0.9186(11) 1.3072(9) 0.020(2) Uani 1 1 d . . .
H19A H 0.5395 0.8988 1.3582 0.024 Uiso 1 1 calc R . .
H19B H 0.4447 0.9645 1.3494 0.024 Uiso 1 1 calc R . .
C20 C 0.5580(15) 0.9937(11) 1.2537(10) 0.021(2) Uani 1 1 d . . .
H20A H 0.5203 1.0480 1.2374 0.025 Uiso 1 1 calc R . .
H20B H 0.6637 1.0410 1.3052 0.025 Uiso 1 1 calc R . .
C21 C 0.4393(17) 0.2697(14) 0.4001(12) 0.033(3) Uani 1 1 d . . .
H21A H 0.4921 0.3559 0.4239 0.039 Uiso 1 1 calc R . .
H21B H 0.3411 0.2439 0.4003 0.039 Uiso 1 1 calc R . .
C22 C 0.0474(16) 0.8915(11) 0.4004(11) 0.026(3) Uani 1 1 d . . .
H22A H -0.0116 0.8668 0.3216 0.031 Uiso 1 1 calc R . .
H22B H -0.0215 0.8599 0.4331 0.031 Uiso 1 1 calc R . .
Cl1 Cl 0.5398(4) 0.2236(3) 0.4917(3) 0.0315(7) Uani 1 1 d . . .
Cl2 Cl 0.4156(5) 0.2136(3) 0.2676(3) 0.0415(10) Uani 1 1 d . . .
Cl3 Cl 0.1457(4) 1.0457(3) 0.4552(3) 0.0271(6) Uani 1 1 d . . .
Cl4 Cl 0.1713(5) 0.8352(4) 0.4258(3) 0.0434(9) Uani 1 1 d . . .
F1 F 0.6196(11) 0.5283(9) 0.2970(8) 0.051(3) Uani 1 1 d . . .
B1A B 0.701(2) 0.5823(18) 0.408(2) 0.022(5) Uani 0.66(2) 1 d PD A 1
F2A F 0.594(3) 0.5460(19) 0.446(2) 0.092(9) Uani 0.66(2) 1 d PD A 1
F3A F 0.805(3) 0.549(2) 0.4492(18) 0.076(9) Uani 0.66(2) 1 d PD A 1
F4A F 0.763(3) 0.7021(15) 0.4361(15) 0.049(6) Uani 0.66(2) 1 d PD A 1
B1B B 0.724(4) 0.587(3) 0.392(4) 0.022(5) Uani 0.34(2) 1 d PD A 2
F2B F 0.860(3) 0.634(3) 0.389(3) 0.059(10) Uani 0.34(2) 1 d PD A 2
F3B F 0.720(6) 0.674(4) 0.456(4) 0.076(9) Uani 0.34(2) 1 d PD A 2
F4B F 0.739(5) 0.520(3) 0.457(3) 0.049(6) Uani 0.34(2) 1 d PD A 2

loop_
_atom_site_aniso_label
_atom_site_aniso_U_11
_atom_site_aniso_U_22
_atom_site_aniso_U_33
_atom_site_aniso_U_23
_atom_site_aniso_U_13
_atom_site_aniso_U_12
Rh1 0.0175(4) 0.0108(4) 0.0140(4) 0.0053(3) 0.0060(3) 0.0088(3)
Rh2 0.0189(4) 0.0107(4) 0.0163(4) 0.0059(3) 0.0078(3) 0.0088(3)
Rh3 0.0120(4) 0.0086(4) 0.0112(4) 0.0051(3) 0.0042(3) 0.0053(3)
S1 0.0162(12) 0.0119(12) 0.0178(13) 0.0065(10) 0.0068(11) 0.0075(10)
S2 0.0174(13) 0.0122(12) 0.0152(13) 0.0067(10) 0.0055(10) 0.0077(11)
N1 0.019(5) 0.011(4) 0.011(4) 0.005(4) 0.002(4) 0.002(4)
N2 0.020(5) 0.017(5) 0.027(6) 0.013(4) 0.007(4) 0.011(4)
N3 0.020(5) 0.009(4) 0.023(5) 0.008(4) 0.007(4) 0.006(4)
N4 0.019(5) 0.014(5) 0.014(5) 0.005(4) 0.004(4) 0.007(4)
O1 0.041(6) 0.017(5) 0.041(6) 0.015(4) 0.024(5) 0.017(4)
O2 0.061(7) 0.028(5) 0.032(6) 0.014(4) 0.023(5) 0.030(5)
O3 0.038(5) 0.020(5) 0.035(5) 0.010(4) 0.015(5) 0.017(4)
O4 0.026(5) 0.018(4) 0.037(5) 0.011(4) 0.013(4) 0.011(4)
C1 0.016(5) 0.006(5) 0.012(5) 0.002(4) 0.002(4) -0.001(4)
C2 0.023(6) 0.019(6) 0.026(6) 0.017(5) 0.005(5) 0.014(5)
C3 0.025(6) 0.023(6) 0.013(5) 0.010(5) 0.001(5) 0.011(5)
C4 0.038(7) 0.019(6) 0.015(6) 0.005(5) 0.011(5) 0.015(6)
C5 0.022(6) 0.014(5) 0.013(5) 0.011(4) 0.009(4) 0.008(5)
C6 0.028(6) 0.010(5) 0.018(6) 0.005(5) 0.004(5) 0.003(5)
C7 0.028(7) 0.011(6) 0.025(7) 0.008(5) 0.002(5) 0.001(5)
C8 0.026(7) 0.026(7) 0.042(8) 0.013(6) 0.012(6) 0.017(6)
C9 0.016(5) 0.021(6) 0.012(5) 0.001(4) 0.002(4) 0.010(5)
C10 0.023(6) 0.021(6) 0.013(5) 0.009(5) 0.012(5) 0.011(5)
C11 0.022(6) 0.011(6) 0.022(6) -0.002(5) 0.005(5) 0.006(5)
C12 0.026(6) 0.013(5) 0.024(6) -0.001(5) 0.013(5) 0.008(5)
C13 0.021(6) 0.019(6) 0.019(6) 0.011(5) 0.006(5) 0.008(5)
C14 0.019(5) 0.014(5) 0.019(6) 0.008(4) 0.009(5) 0.007(5)
C15 0.022(6) 0.026(6) 0.024(6) 0.015(5) 0.007(5) 0.020(5)
C16 0.016(5) 0.021(6) 0.020(6) 0.016(5) 0.001(5) 0.009(5)
C17 0.024(6) 0.016(5) 0.014(5) 0.013(4) 0.007(5) 0.011(5)
C18 0.029(6) 0.014(5) 0.016(5) 0.006(4) 0.008(5) 0.013(5)
C19 0.028(6) 0.018(6) 0.012(5) 0.003(4) 0.004(5) 0.014(5)
C20 0.034(7) 0.017(6) 0.020(6) 0.010(5) 0.013(5) 0.019(5)
C21 0.039(8) 0.033(8) 0.035(8) 0.010(6) 0.014(7) 0.027(7)
C22 0.033(7) 0.014(6) 0.029(7) 0.007(5) 0.015(6) 0.010(5)
Cl1 0.0380(18) 0.0306(17) 0.0291(17) 0.0156(14) 0.0135(14) 0.0184(15)
Cl2 0.060(2) 0.037(2) 0.0260(17) 0.0043(15) 0.0031(16) 0.036(2)
Cl3 0.0329(16) 0.0203(15) 0.0255(15) 0.0064(12) 0.0115(13) 0.0121(13)
Cl4 0.062(3) 0.046(2) 0.046(2) 0.0219(19) 0.027(2) 0.043(2)
F1 0.047(6) 0.052(6) 0.033(5) -0.010(4) -0.008(4) 0.035(5)
B1A 0.037(11) 0.015(7) 0.028(11) 0.013(7) 0.023(8) 0.016(8)
F2A 0.13(2) 0.069(14) 0.115(19) 0.037(13) 0.107(18) 0.044(14)
F3A 0.073(14) 0.059(14) 0.055(11) -0.028(10) -0.027(10) 0.056(13)
F4A 0.066(12) 0.024(7) 0.033(8) 0.015(6) -0.008(7) 0.021(8)
B1B 0.037(11) 0.015(7) 0.028(11) 0.013(7) 0.023(8) 0.016(8)
F2B 0.038(17) 0.06(2) 0.049(19) 0.007(16) 0.016(14) -0.001(15)
F3B 0.073(14) 0.059(14) 0.055(11) -0.028(10) -0.027(10) 0.056(13)
F4B 0.066(12) 0.024(7) 0.033(8) 0.015(6) -0.008(7) 0.021(8)

loop_
_atom_type_symbol
_atom_type_description
_atom_type_scat_dispersion_real
_atom_type_scat_dispersion_imag
_atom_type_scat_source
C C 0.0033 0.0016 'International Tables Vol C Tables 4.2.6.8 and 6.1.1.4'
H H 0.0000 0.0000 'International Tables Vol C Tables 4.2.6.8 and 6.1.1.4'
B B 0.0013 0.0007 'International Tables Vol C Tables 4.2.6.8 and 6.1.1.4'
N N 0.0061 0.0033 'International Tables Vol C Tables 4.2.6.8 and 6.1.1.4'
O O 0.0106 0.0060 'International Tables Vol C Tables 4.2.6.8 and 6.1.1.4'
F F 0.0171 0.0103 'International Tables Vol C Tables 4.2.6.8 and 6.1.1.4'
S S 0.1246 0.1234 'International Tables Vol C Tables 4.2.6.8 and 6.1.1.4'
Rh Rh -1.1178 0.9187 'International Tables Vol C Tables 4.2.6.8 and 6.1.1.4'
Cl Cl 0.1484 0.1585 'International Tables Vol C Tables 4.2.6.8 and 6.1.1.4'

loop_
_geom_angle_atom_site_label_1
_geom_angle_atom_site_label_2
_geom_angle_atom_site_label_3
_geom_angle
C10 Rh1 C9 90.6(5)
C10 Rh1 N3 174.5(5)
C9 Rh1 N3 91.2(4)
C10 Rh1 S1 88.1(4)
C9 Rh1 S1 178.3(4)
N3 Rh1 S1 90.0(3)
C10 Rh1 Rh3 95.7(4)
C9 Rh1 Rh3 131.3(4)
N3 Rh1 Rh3 87.1(3)
S1 Rh1 Rh3 49.91(7)
C10 Rh1 Rh2 122.7(4)
C9 Rh1 Rh2 139.3(4)
N3 Rh1 Rh2 58.1(3)
S1 Rh1 Rh2 42.38(7)
Rh3 Rh1 Rh2 34.71(3)
C12 Rh2 C11 89.8(5)
C12 Rh2 N1 175.8(5)
C11 Rh2 N1 91.5(5)
C12 Rh2 S2 89.4(4)
C11 Rh2 S2 178.9(4)
N1 Rh2 S2 89.3(3)
C12 Rh2 Rh3 94.4(4)
C11 Rh2 Rh3 131.2(4)
N1 Rh2 Rh3 87.8(3)
S2 Rh2 Rh3 49.64(7)
C12 Rh2 Rh1 122.5(4)
C11 Rh2 Rh1 138.5(4)
N1 Rh2 Rh1 58.3(3)
S2 Rh2 Rh1 42.51(7)
Rh3 Rh2 Rh1 34.37(3)
C17 Rh3 C13 97.7(5)
C17 Rh3 C14 81.5(4)
C13 Rh3 C14 37.8(4)
C17 Rh3 C18 37.7(4)
C13 Rh3 C18 81.2(5)
C14 Rh3 C18 88.6(5)
C17 Rh3 S1 90.1(3)
C13 Rh3 S1 149.2(4)
C14 Rh3 S1 170.5(3)
C18 Rh3 S1 87.4(3)
C17 Rh3 S2 150.1(3)
C13 Rh3 S2 90.9(3)
C14 Rh3 S2 88.2(3)
C18 Rh3 S2 170.4(3)
S1 Rh3 S2 97.00(11)
C17 Rh3 Rh1 122.2(3)
C13 Rh3 Rh1 100.9(3)
C14 Rh3 Rh1 137.8(3)
C18 Rh3 Rh1 92.6(3)
S1 Rh3 Rh1 51.02(7)
S2 Rh3 Rh1 83.70(7)
C17 Rh3 Rh2 102.5(3)
C13 Rh3 Rh2 123.7(4)
C14 Rh3 Rh2 94.6(3)
C18 Rh3 Rh2 139.1(3)
S1 Rh3 Rh2 82.87(9)
S2 Rh3 Rh2 50.24(7)
Rh1 Rh3 Rh2 110.92(5)
C5 S1 Rh3 110.5(4)
C5 S1 Rh1 105.9(4)
Rh3 S1 Rh1 79.08(10)
C1 S2 Rh3 109.9(4)
C1 S2 Rh2 106.0(4)
Rh3 S2 Rh2 80.13(10)
C5 N1 C6 107.1(10)
C5 N1 Rh2 126.5(8)
C6 N1 Rh2 125.5(9)
C5 N2 C7 108.6(11)
C5 N2 C8 124.4(11)
C7 N2 C8 126.9(11)
C1 N3 C2 104.6(10)
C1 N3 Rh1 129.5(8)
C2 N3 Rh1 124.6(8)
C1 N4 C3 107.3(10)
C1 N4 C4 127.9(10)
C3 N4 C4 124.7(10)
N3 C1 N4 112.0(10)
N3 C1 S2 123.6(9)
N4 C1 S2 124.2(9)
C3 C2 N3 110.0(11)
C3 C2 H2 125.0
N3 C2 H2 125.0
C2 C3 N4 106.1(10)
C2 C3 H3 127.0
N4 C3 H3 127.0
N4 C4 H4A 109.5
N4 C4 H4B 109.5
H4A C4 H4B 109.5
N4 C4 H4C 109.5
H4A C4 H4C 109.5
H4B C4 H4C 109.5
N1 C5 N2 109.4(10)
N1 C5 S1 126.3(9)
N2 C5 S1 124.2(9)
C7 C6 N1 107.7(12)
C7 C6 H6 126.2
N1 C6 H6 126.2
C6 C7 N2 107.2(11)
C6 C7 H7 126.4
N2 C7 H7 126.4
N2 C8 H8A 109.5
N2 C8 H8B 109.5
H8A C8 H8B 109.5
N2 C8 H8C 109.5
H8A C8 H8C 109.5
H8B C8 H8C 109.5
O1 C9 Rh1 178.0(11)
O2 C10 Rh1 174.3(11)
O3 C11 Rh2 177.4(12)
O4 C12 Rh2 178.7(12)
C14 C13 C20 124.9(11)
C14 C13 Rh3 72.3(7)
C20 C13 Rh3 110.1(9)
C14 C13 H13 114.0
C20 C13 H13 114.0
Rh3 C13 H13 114.0
C13 C14 C15 124.6(11)
C13 C14 Rh3 69.9(7)
C15 C14 Rh3 112.8(8)
C13 C14 H14 113.9
C15 C14 H14 113.9
Rh3 C14 H14 113.9
C14 C15 C16 111.4(9)
C14 C15 H15A 109.4
C16 C15 H15A 109.4
C14 C15 H15B 109.4
C16 C15 H15B 109.4
H15A C15 H15B 108.0
C17 C16 C15 113.7(9)
C17 C16 H16A 108.8
C15 C16 H16A 108.8
C17 C16 H16B 108.8
C15 C16 H16B 108.8
H16A C16 H16B 107.7
C18 C17 C16 124.7(11)
C18 C17 Rh3 73.2(7)
C16 C17 Rh3 109.4(8)
C18 C17 H17 114.0
C16 C17 H17 114.0
Rh3 C17 H17 114.0
C17 C18 C19 125.4(11)
C17 C18 Rh3 69.1(6)
C19 C18 Rh3 112.1(8)
C17 C18 H18 113.9
C19 C18 H18 113.9
Rh3 C18 H18 113.9
C18 C19 C20 113.1(10)
C18 C19 H19A 109.0
C20 C19 H19A 109.0
C18 C19 H19B 109.0
C20 C19 H19B 109.0
H19A C19 H19B 107.8
C13 C20 C19 113.3(10)
C13 C20 H20A 108.9
C19 C20 H20A 108.9
C13 C20 H20B 108.9
C19 C20 H20B 108.9
H20A C20 H20B 107.7
Cl1 C21 Cl2 112.0(7)
Cl1 C21 H21A 109.2
Cl2 C21 H21A 109.2
Cl1 C21 H21B 109.2
Cl2 C21 H21B 109.2
H21A C21 H21B 107.9
Cl3 C22 Cl4 110.5(8)
Cl3 C22 H22A 109.5
Cl4 C22 H22A 109.5
Cl3 C22 H22B 109.5
Cl4 C22 H22B 109.5
H22A C22 H22B 108.1
B1B F1 B1A 15.6(15)
F3A B1A F4A 112(2)
F3A B1A F1 112.0(17)
F4A B1A F1 111.7(16)
F3A B1A F2A 111(2)
F4A B1A F2A 106.4(19)
F1 B1A F2A 103.2(18)
F1 B1B F4B 114(3)
F1 B1B F3B 119(3)
F4B B1B F3B 103(4)
F1 B1B F2B 111(3)
F4B B1B F2B 101(3)
F3B B1B F2B 107(4)

loop_
_geom_bond_atom_site_label_1
_geom_bond_atom_site_label_2
_geom_bond_distance
Rh1 C10 1.873(11)
Rh1 C9 1.882(13)
Rh1 N3 2.058(11)
Rh1 S1 2.412(3)
Rh1 Rh3 3.0471(14)
Rh1 Rh2 5.0417(17)
Rh2 C12 1.871(13)
Rh2 C11 1.875(12)
Rh2 N1 2.084(10)
Rh2 S2 2.398(3)
Rh2 Rh3 3.0734(19)
Rh3 C17 2.145(11)
Rh3 C13 2.148(13)
Rh3 C14 2.180(12)
Rh3 C18 2.198(12)
Rh3 S1 2.374(3)
Rh3 S2 2.377(3)
S1 C5 1.755(12)
S2 C1 1.765(12)
N1 C5 1.339(15)
N1 C6 1.406(15)
N2 C5 1.355(15)
N2 C7 1.370(18)
N2 C8 1.468(16)
N3 C1 1.331(15)
N3 C2 1.408(15)
N4 C1 1.357(15)
N4 C3 1.387(15)
N4 C4 1.476(15)
O1 C9 1.120(15)
O2 C10 1.128(15)
O3 C11 1.133(15)
O4 C12 1.124(16)
C2 C3 1.363(19)
C2 H2 0.9500
C3 H3 0.9500
C4 H4A 0.9800
C4 H4B 0.9800
C4 H4C 0.9800
C6 C7 1.37(2)
C6 H6 0.9500
C7 H7 0.9500
C8 H8A 0.9800
C8 H8B 0.9800
C8 H8C 0.9800
C13 C14 1.402(17)
C13 C20 1.516(17)
C13 H13 1.0000
C14 C15 1.523(16)
C14 H14 1.0000
C15 C16 1.546(17)
C15 H15A 0.9900
C15 H15B 0.9900
C16 C17 1.513(16)
C16 H16A 0.9900
C16 H16B 0.9900
C17 C18 1.405(16)
C17 H17 1.0000
C18 C19 1.513(17)
C18 H18 1.0000
C19 C20 1.532(17)
C19 H19A 0.9900
C19 H19B 0.9900
C20 H20A 0.9900
C20 H20B 0.9900
C21 Cl1 1.761(14)
C21 Cl2 1.766(15)
C21 H21A 0.9900
C21 H21B 0.9900
C22 Cl3 1.772(13)
C22 Cl4 1.773(14)
C22 H22A 0.9900
C22 H22B 0.9900
F1 B1B 1.28(5)
F1 B1A 1.38(3)
B1A F3A 1.380(15)
B1A F4A 1.382(15)
B1A F2A 1.386(15)
B1B F4B 1.381(18)
B1B F3B 1.382(18)
B1B F2B 1.382(18)

loop_
_geom_torsion_atom_site_label_1
_geom_torsion_atom_site_label_2
_geom_torsion_atom_site_label_3
_geom_torsion_atom_site_label_4
_geom_torsion
C10 Rh1 Rh2 C12 -83.7(7)
C9 Rh1 Rh2 C12 56.1(7)
N3 Rh1 Rh2 C12 102.8(6)
S1 Rh1 Rh2 C12 -124.1(5)
Rh3 Rh1 Rh2 C12 -39.6(5)
C10 Rh1 Rh2 C11 52.0(7)
C9 Rh1 Rh2 C11 -168.2(8)
N3 Rh1 Rh2 C11 -121.5(7)
S1 Rh1 Rh2 C11 11.6(6)
Rh3 Rh1 Rh2 C11 96.1(6)
C10 Rh1 Rh2 N1 101.2(5)
C9 Rh1 Rh2 N1 -119.0(6)
N3 Rh1 Rh2 N1 -72.3(4)
S1 Rh1 Rh2 N1 60.7(3)
Rh3 Rh1 Rh2 N1 145.2(3)
C10 Rh1 Rh2 S2 -128.2(5)
C9 Rh1 Rh2 S2 11.6(5)
N3 Rh1 Rh2 S2 58.3(3)
S1 Rh1 Rh2 S2 -168.61(14)
Rh3 Rh1 Rh2 S2 -84.10(11)
C10 Rh1 Rh2 Rh3 -44.1(4)
C9 Rh1 Rh2 Rh3 95.7(5)
N3 Rh1 Rh2 Rh3 142.4(3)
S1 Rh1 Rh2 Rh3 -84.50(11)
C10 Rh1 Rh3 C17 23.1(5)
C9 Rh1 Rh3 C17 118.9(6)
N3 Rh1 Rh3 C17 -152.1(5)
S1 Rh1 Rh3 C17 -59.6(4)
Rh2 Rh1 Rh3 C17 -120.9(4)
C10 Rh1 Rh3 C13 -83.3(5)
C9 Rh1 Rh3 C13 12.5(6)
N3 Rh1 Rh3 C13 101.5(4)
S1 Rh1 Rh3 C13 -166.0(4)
Rh2 Rh1 Rh3 C13 132.7(3)
C10 Rh1 Rh3 C14 -92.7(6)
C9 Rh1 Rh3 C14 3.1(7)
N3 Rh1 Rh3 C14 92.1(5)
S1 Rh1 Rh3 C14 -175.4(5)
Rh2 Rh1 Rh3 C14 123.3(5)
C10 Rh1 Rh3 C18 -1.9(5)
C9 Rh1 Rh3 C18 94.0(6)
N3 Rh1 Rh3 C18 -177.0(4)
S1 Rh1 Rh3 C18 -84.5(3)
Rh2 Rh1 Rh3 C18 -145.8(3)
C10 Rh1 Rh3 S1 82.7(4)
C9 Rh1 Rh3 S1 178.5(5)
N3 Rh1 Rh3 S1 -92.5(3)
Rh2 Rh1 Rh3 S1 -61.29(10)
C10 Rh1 Rh3 S2 -173.0(4)
C9 Rh1 Rh3 S2 -77.2(5)
N3 Rh1 Rh3 S2 11.8(3)
S1 Rh1 Rh3 S2 104.31(12)
Rh2 Rh1 Rh3 S2 43.02(8)
C10 Rh1 Rh3 Rh2 144.0(4)
C9 Rh1 Rh3 Rh2 -120.2(5)
N3 Rh1 Rh3 Rh2 -31.2(3)
S1 Rh1 Rh3 Rh2 61.29(10)
C12 Rh2 Rh3 C17 -80.7(5)
C11 Rh2 Rh3 C17 12.9(6)
N1 Rh2 Rh3 C17 102.9(4)
S2 Rh2 Rh3 C17 -166.2(3)
Rh1 Rh2 Rh3 C17 131.9(3)
C12 Rh2 Rh3 C13 27.5(6)
C11 Rh2 Rh3 C13 121.1(6)
N1 Rh2 Rh3 C13 -148.9(5)
S2 Rh2 Rh3 C13 -57.9(4)
Rh1 Rh2 Rh3 C13 -119.8(4)
C12 Rh2 Rh3 C14 1.6(5)
C11 Rh2 Rh3 C14 95.2(6)
N1 Rh2 Rh3 C14 -174.8(4)
S2 Rh2 Rh3 C14 -83.8(3)
Rh1 Rh2 Rh3 C14 -145.8(3)
C12 Rh2 Rh3 C18 -91.6(7)
C11 Rh2 Rh3 C18 2.0(7)
N1 Rh2 Rh3 C18 92.0(6)
S2 Rh2 Rh3 C18 -177.1(5)
Rh1 Rh2 Rh3 C18 121.0(5)
C12 Rh2 Rh3 S1 -169.3(4)
C11 Rh2 Rh3 S1 -75.6(5)
N1 Rh2 Rh3 S1 14.4(3)
S2 Rh2 Rh3 S1 105.30(12)
Rh1 Rh2 Rh3 S1 43.40(7)
C12 Rh2 Rh3 S2 85.4(4)
C11 Rh2 Rh3 S2 179.1(5)
N1 Rh2 Rh3 S2 -90.9(3)
Rh1 Rh2 Rh3 S2 -61.90(10)
C12 Rh2 Rh3 Rh1 147.4(4)
C11 Rh2 Rh3 Rh1 -119.0(5)
N1 Rh2 Rh3 Rh1 -29.0(3)
S2 Rh2 Rh3 Rh1 61.90(10)
C17 Rh3 S1 C5 -123.9(5)
C13 Rh3 S1 C5 130.7(7)
C14 Rh3 S1 C5 -96(2)
C18 Rh3 S1 C5 -161.5(5)
S2 Rh3 S1 C5 27.0(4)
Rh1 Rh3 S1 C5 103.0(4)
Rh2 Rh3 S1 C5 -21.4(4)
C17 Rh3 S1 Rh1 133.1(3)
C13 Rh3 S1 Rh1 27.7(7)
C14 Rh3 S1 Rh1 161(2)
C18 Rh3 S1 Rh1 95.5(3)
S2 Rh3 S1 Rh1 -76.02(10)
Rh2 Rh3 S1 Rh1 -124.35(7)
C10 Rh1 S1 C5 152.5(6)
C9 Rh1 S1 C5 114(13)
N3 Rh1 S1 C5 -22.2(5)
Rh3 Rh1 S1 C5 -108.4(4)
Rh2 Rh1 S1 C5 -60.6(4)
C10 Rh1 S1 Rh3 -99.1(4)
C9 Rh1 S1 Rh3 -138(13)
N3 Rh1 S1 Rh3 86.1(3)
Rh2 Rh1 S1 Rh3 47.81(6)
C17 Rh3 S2 C1 131.5(8)
C13 Rh3 S2 C1 -121.3(5)
C14 Rh3 S2 C1 -159.0(5)
C18 Rh3 S2 C1 -88(2)
S1 Rh3 S2 C1 28.9(4)
Rh1 Rh3 S2 C1 -20.5(4)
Rh2 Rh3 S2 C1 103.5(4)
C17 Rh3 S2 Rh2 27.9(7)
C13 Rh3 S2 Rh2 135.2(3)
C14 Rh3 S2 Rh2 97.5(3)
C18 Rh3 S2 Rh2 168(2)
S1 Rh3 S2 Rh2 -74.64(10)
Rh1 Rh3 S2 Rh2 -124.00(7)
C12 Rh2 S2 C1 155.7(6)
C11 Rh2 S2 C1 113(23)
N1 Rh2 S2 C1 -20.3(5)
Rh3 Rh2 S2 C1 -108.0(4)
Rh1 Rh2 S2 C1 -60.5(4)
C12 Rh2 S2 Rh3 -96.3(4)
C11 Rh2 S2 Rh3 -139(23)
N1 Rh2 S2 Rh3 87.7(3)
Rh1 Rh2 S2 Rh3 47.48(7)
C12 Rh2 N1 C5 -127(6)
C11 Rh2 N1 C5 125.4(10)
S2 Rh2 N1 C5 -55.4(9)
Rh3 Rh2 N1 C5 -5.8(9)
Rh1 Rh2 N1 C5 -24.6(8)
C12 Rh2 N1 C6 41(7)
C11 Rh2 N1 C6 -67.5(10)
S2 Rh2 N1 C6 111.7(9)
Rh3 Rh2 N1 C6 161.3(9)
Rh1 Rh2 N1 C6 142.5(10)
C10 Rh1 N3 C1 -120(5)
C9 Rh1 N3 C1 131.2(10)
S1 Rh1 N3 C1 -50.0(10)
Rh3 Rh1 N3 C1 -0.1(10)
Rh2 Rh1 N3 C1 -20.5(9)
C10 Rh1 N3 C2 44(5)
C9 Rh1 N3 C2 -64.6(10)
S1 Rh1 N3 C2 114.3(9)
Rh3 Rh1 N3 C2 164.1(9)
Rh2 Rh1 N3 C2 143.8(10)
C2 N3 C1 N4 -1.3(13)
Rh1 N3 C1 N4 165.3(8)
C2 N3 C1 S2 174.4(8)
Rh1 N3 C1 S2 -18.9(15)
C3 N4 C1 N3 1.3(13)
C4 N4 C1 N3 -179.0(11)
C3 N4 C1 S2 -174.4(9)
C4 N4 C1 S2 5.3(17)
Rh3 S2 C1 N3 29.8(10)
Rh2 S2 C1 N3 114.9(9)
Rh3 S2 C1 N4 -155.0(9)
Rh2 S2 C1 N4 -69.9(10)
C1 N3 C2 C3 0.8(13)
Rh1 N3 C2 C3 -166.7(8)
N3 C2 C3 N4 0.0(14)
C1 N4 C3 C2 -0.7(13)
C4 N4 C3 C2 179.6(11)
C6 N1 C5 N2 1.1(12)
Rh2 N1 C5 N2 170.1(7)
C6 N1 C5 S1 178.2(8)
Rh2 N1 C5 S1 -12.7(14)
C7 N2 C5 N1 -0.7(13)
C8 N2 C5 N1 -180.0(11)
C7 N2 C5 S1 -177.9(9)
C8 N2 C5 S1 2.8(17)
Rh3 S1 C5 N1 28.1(11)
Rh1 S1 C5 N1 112.1(9)
Rh3 S1 C5 N2 -155.1(9)
Rh1 S1 C5 N2 -71.1(10)
C5 N1 C6 C7 -1.1(13)
Rh2 N1 C6 C7 -170.3(8)
N1 C6 C7 N2 0.7(13)
C5 N2 C7 C6 -0.1(13)
C8 N2 C7 C6 179.2(12)
C10 Rh1 C9 O1 -26(34)
N3 Rh1 C9 O1 148(34)
S1 Rh1 C9 O1 12(45)
Rh3 Rh1 C9 O1 -125(34)
Rh2 Rh1 C9 O1 -174(34)
C9 Rh1 C10 O2 37(12)
N3 Rh1 C10 O2 -72(14)
S1 Rh1 C10 O2 -142(12)
Rh3 Rh1 C10 O2 168(12)
Rh2 Rh1 C10 O2 -168(12)
C12 Rh2 C11 O3 4(26)
N1 Rh2 C11 O3 -180(100)
S2 Rh2 C11 O3 47(44)
Rh3 Rh2 C11 O3 -91(26)
Rh1 Rh2 C11 O3 -140(26)
C11 Rh2 C12 O4 -21(58)
N1 Rh2 C12 O4 -129(56)
S2 Rh2 C12 O4 160(58)
Rh3 Rh2 C12 O4 110(58)
Rh1 Rh2 C12 O4 131(58)
C17 Rh3 C13 C14 65.3(8)
C18 Rh3 C13 C14 99.3(7)
S1 Rh3 C13 C14 168.7(5)
S2 Rh3 C13 C14 -86.0(7)
Rh1 Rh3 C13 C14 -169.7(6)
Rh2 Rh3 C13 C14 -45.3(8)
C17 Rh3 C13 C20 -56.2(8)
C14 Rh3 C13 C20 -121.5(11)
C18 Rh3 C13 C20 -22.2(8)
S1 Rh3 C13 C20 47.2(11)
S2 Rh3 C13 C20 152.5(8)
Rh1 Rh3 C13 C20 68.7(8)
Rh2 Rh3 C13 C20 -166.9(6)
C20 C13 C14 C15 -2(2)
Rh3 C13 C14 C15 -104.4(11)
C20 C13 C14 Rh3 102.6(12)
C17 Rh3 C14 C13 -114.5(8)
C18 Rh3 C14 C13 -77.2(7)
S1 Rh3 C14 C13 -142.5(17)
S2 Rh3 C14 C13 93.7(7)
Rh1 Rh3 C14 C13 15.1(9)
Rh2 Rh3 C14 C13 143.6(7)
C17 Rh3 C14 C15 5.6(9)
C13 Rh3 C14 C15 120.1(12)
C18 Rh3 C14 C15 42.9(9)
S1 Rh3 C14 C15 -22(3)
S2 Rh3 C14 C15 -146.2(8)
Rh1 Rh3 C14 C15 135.2(7)
Rh2 Rh3 C14 C15 -96.3(8)
C13 C14 C15 C16 93.1(14)
Rh3 C14 C15 C16 12.5(13)
C14 C15 C16 C17 -32.9(15)
C15 C16 C17 C18 -45.4(16)
C15 C16 C17 Rh3 37.1(12)
C13 Rh3 C17 C18 64.6(8)
C14 Rh3 C17 C18 98.8(8)
S1 Rh3 C17 C18 -85.6(7)
S2 Rh3 C17 C18 170.1(6)
Rh1 Rh3 C17 C18 -43.5(8)
Rh2 Rh3 C17 C18 -168.3(7)
C13 Rh3 C17 C16 -57.0(9)
C14 Rh3 C17 C16 -22.8(8)
C18 Rh3 C17 C16 -121.6(12)
S1 Rh3 C17 C16 152.8(8)
S2 Rh3 C17 C16 48.4(12)
Rh1 Rh3 C17 C16 -165.1(7)
Rh2 Rh3 C17 C16 70.1(8)
C16 C17 C18 C19 -0.6(19)
Rh3 C17 C18 C19 -102.8(12)
C16 C17 C18 Rh3 102.3(11)
C13 Rh3 C18 C17 -115.1(8)
C14 Rh3 C18 C17 -77.8(8)
S1 Rh3 C18 C17 93.6(7)
S2 Rh3 C18 C17 -148.8(17)
Rh1 Rh3 C18 C17 144.3(7)
Rh2 Rh3 C18 C17 17.6(10)
C17 Rh3 C18 C19 121.0(12)
C13 Rh3 C18 C19 5.9(8)
C14 Rh3 C18 C19 43.2(8)
S1 Rh3 C18 C19 -145.4(8)
S2 Rh3 C18 C19 -28(3)
Rh1 Rh3 C18 C19 -94.7(8)
Rh2 Rh3 C18 C19 138.6(6)
C17 C18 C19 C20 91.0(14)
Rh3 C18 C19 C20 11.6(12)
C14 C13 C20 C19 -46.5(17)
Rh3 C13 C20 C19 35.6(12)
C18 C19 C20 C13 -31.3(14)
B1B F1 B1A F3A -55(7)
B1B F1 B1A F4A 71(7)
B1B F1 B1A F2A -175(8)
B1A F1 B1B F4B 67(7)
B1A F1 B1B F3B -54(7)
B1A F1 B1B F2B -179(9)
